data_4001981
loop_
_publ_author_name
'Mueller, Tim'
'Hautier, Geoffroy'
'Jain, Anubhav'
'Ceder, Gerbrand'

_publ_section_title
;
 Evaluation of Tavorite-Structured Cathode Materials for Lithium-Ion
 Batteries Using High-Throughput Computing
;
_journal_issue 17
_journal_name_full 'Chemistry of Materials'
_journal_page_first 3854
_journal_paper_doi 10.1021/cm200753g
_journal_volume 23
_journal_year 2011
_chemical_formula_sum 'F4 Fe4 Li8 O16 P4'
_space_group_IT_number 2
_symmetry_Int_Tables_number 2
_symmetry_space_group_name_Hall '-P 1'
_symmetry_space_group_name_H-M 'P -1'
_cell_angle_alpha 89.54964
_cell_angle_beta 91.05159
_cell_angle_gamma 63.01230
_cell_formula_units_Z 1
_cell_length_a 7.27159
_cell_length_b 7.52962
_cell_length_c 7.96250
_cell_volume 388.361
_cod_data_source_file cm200753g_si_002.cif
_cod_data_source_block
;
;
_cod_original_cell_volume 388.36058
_cod_original_sg_symbol_H-M P-1
_cod_original_formula_sum ' F4.000    Fe4.000    Li8.000     O16.000    P4.000    '
_cod_database_code 4001981

loop_
_symmetry_equiv_pos_site_id
_symmetry_equiv_pos_as_xyz
1 'x, y, z'
2 '-x, -y, -z'

loop_
_atom_site_label
_atom_site_type_symbol
_atom_site_symmetry_multiplicity
_atom_site_Wyckoff_symbol
_atom_site_fract_x
_atom_site_fract_y
_atom_site_fract_z
_atom_site_B_iso_or_equiv
_atom_site_occupancy
1 F 2 i 0.02116 0.73776 0.13533 0.0 1.000000000000000
2 F 2 i 0.45652 0.26799 0.35382 0.0 1.000000000000000
5 Fe 1 c 0.00000 0.50000 0.00000 0.0 1.000000000000000
6 Fe 1 h 0.50000 0.50000 0.50000 0.0 1.000000000000000
7 Fe 1 a 0.00000 0.00000 0.00000 0.0 1.000000000000000
8 Fe 1 f 0.50000 0.00000 0.50000 0.0 1.000000000000000
9 Li 2 i 0.84786 0.90465 0.30401 0.0 1.000000000000000
10 Li 2 i 0.59193 0.31667 0.16744 0.0 1.000000000000000
11 Li 2 i 0.32872 0.15322 0.17224 0.0 1.000000000000000
12 Li 2 i 0.80528 0.46744 0.70745 0.0 1.000000000000000
17 O 2 i 0.65925 0.66093 0.00406 0.0 1.000000000000000
18 O 2 i 0.58897 0.87114 0.26942 0.0 1.000000000000000
19 O 2 i 0.30445 0.91822 0.06686 0.0 1.000000000000000
20 O 2 i 0.88039 0.14228 0.23815 0.0 1.000000000000000
21 O 2 i 0.82578 0.90910 0.54905 0.0 1.000000000000000
22 O 2 i 0.47441 0.59430 0.24420 0.0 1.000000000000000
23 O 2 i 0.81815 0.37371 0.48332 0.0 1.000000000000000
24 O 2 i 0.95277 0.62956 0.76244 0.0 1.000000000000000
33 P 2 i 0.50805 0.75748 0.15069 0.0 1.000000000000000
34 P 2 i 0.97925 0.24376 0.35479 0.0 1.000000000000000

loop_
_atom_type_symbol
_atom_type_oxidation_number
F -1.0
Fe 2.0
Li 1.0
O -2.0
P 5.0
